data_2235792
loop_
_publ_author_name
'Tebbaa, Mohamed'
'Benharref, Ahmed'
'Daran, Jean-Claude'
'Barkaoui, Latifa'
'Berraho, Moha'

_publ_section_title
;
 Methyl 2-(4a,8-Dimethyl-7-oxodecahydronaphthalen-2-yl)acrylate
;
_journal_coeditor_code FJ2573
_journal_issue 8
_journal_name_full 'Acta Crystallographica Section E'
_journal_page_first o2391
_journal_paper_doi 10.1107/S1600536812029303
_journal_volume 68
_journal_year 2012
_chemical_formula_iupac 'C16 H24 O3'
_chemical_formula_moiety 'C16 H24 O3'
_chemical_formula_sum 'C16 H24 O3'
_chemical_formula_weight 264.35
_chemical_name_systematic
;
Methyl 2-(4a,8-Dimethyl-7-oxodecahydronaphthalen-2-yl)acrylate
;
_space_group_IT_number 92
_symmetry_cell_setting tetragonal
_symmetry_space_group_name_Hall 'P 4abw 2nw'
_symmetry_space_group_name_H-M 'P 41 21 2'
_atom_sites_solution_hydrogens geom
_atom_sites_solution_primary direct
_atom_sites_solution_secondary difmap
_audit_creation_method SHELXL-97
_cell_angle_alpha 90.00
_cell_angle_beta 90.00
_cell_angle_gamma 90.00
_cell_formula_units_Z 8
_cell_length_a 7.33590(10)
_cell_length_b 7.33590(10)
_cell_length_c 54.7419(13)
_cell_measurement_reflns_used 6272
_cell_measurement_temperature 180(2)
_cell_measurement_theta_max 61.91
_cell_measurement_theta_min 3.23
_cell_volume 2945.96(9)
_computing_cell_refinement 'CrysAlis PRO (Agilent, 2010)'
_computing_data_collection 'CrysAlis PRO (Agilent, 2010)'
_computing_data_reduction 'CrysAlis PRO (Agilent, 2010)'
_computing_molecular_graphics 'ORTEP-3 for Windows (Farrugia, 1997)and PLATON (Spek, 2009)'
_computing_publication_material 'WinGX (Farrugia, 1999)'
_computing_structure_refinement 'SHELXL97 (Sheldrick, 2008)'
_computing_structure_solution 'SHELXS97 (Sheldrick, 2008)'
_diffrn_ambient_temperature 180(2)
_diffrn_detector_area_resol_mean 16.1978
_diffrn_measured_fraction_theta_full 0.999
_diffrn_measured_fraction_theta_max 0.999
_diffrn_measurement_device_type 'Agilent Xcalibur Eos Gemini ultra'
_diffrn_measurement_method '\w scan'
_diffrn_radiation_monochromator miror
_diffrn_radiation_source 'Enhance Ultra (Cu) X-ray Source'
_diffrn_radiation_type CuK\a
_diffrn_radiation_wavelength 1.54184
_diffrn_reflns_av_R_equivalents 0.0269
_diffrn_reflns_av_sigmaI/netI 0.0179
_diffrn_reflns_limit_h_max 8
_diffrn_reflns_limit_h_min -8
_diffrn_reflns_limit_k_max 8
_diffrn_reflns_limit_k_min -7
_diffrn_reflns_limit_l_max 62
_diffrn_reflns_limit_l_min -61
_diffrn_reflns_number 11562
_diffrn_reflns_theta_full 62.00
_diffrn_reflns_theta_max 62.00
_diffrn_reflns_theta_min 3.23
_exptl_absorpt_coefficient_mu 0.643
_exptl_absorpt_correction_T_max 1.00000
_exptl_absorpt_correction_T_min 0.73656
_exptl_absorpt_correction_type multi-scan
_exptl_absorpt_process_details
;
(CrysAlis PRO; Agilent, 2010)
;
_exptl_crystal_colour colorless
_exptl_crystal_density_diffrn 1.192
_exptl_crystal_density_method 'not measured'
_exptl_crystal_description box
_exptl_crystal_F_000 1152
_exptl_crystal_size_max 0.48
_exptl_crystal_size_mid 0.24
_exptl_crystal_size_min 0.18
_refine_diff_density_max 0.146
_refine_diff_density_min -0.132
_refine_ls_extinction_coef 0.0079(4)
_refine_ls_extinction_expression Fc^*^=kFc[1+0.001xFc^2^\l^3^/sin(2\q)]^-1/4^
_refine_ls_extinction_method 'SHELXL97 (Sheldrick, 2008)'
_refine_ls_goodness_of_fit_ref 1.222
_refine_ls_hydrogen_treatment constr
_refine_ls_matrix_type full
_refine_ls_number_parameters 176
_refine_ls_number_reflns 2319
_refine_ls_number_restraints 0
_refine_ls_restrained_S_all 1.222
_refine_ls_R_factor_all 0.0433
_refine_ls_R_factor_gt 0.0424
_refine_ls_shift/su_max 0.000
_refine_ls_shift/su_mean 0.000
_refine_ls_structure_factor_coef Fsqd
_refine_ls_weighting_details 'calc w=1/[\s^2^(Fo^2^)+(0.0378P)^2^+1.4663P] where P=(Fo^2^+2Fc^2^)/3'
_refine_ls_weighting_scheme calc
_refine_ls_wR_factor_gt 0.1068
_refine_ls_wR_factor_ref 0.1072
_reflns_number_gt 2286
_reflns_number_total 2319
_reflns_threshold_expression I>2\s(I)
_cod_data_source_file fj2573.cif
_cod_data_source_block I
_cod_database_code 2235792
_cod_database_fobs_code 2235792

loop_
_symmetry_equiv_pos_as_xyz
'x, y, z'
'-x, -y, z+1/2'
'x+1/2, -y+1/2, -z+3/4'
'-x+1/2, y+1/2, -z+1/4'
'-y, -x, -z+1/2'
'y, x, -z'
'y+1/2, -x+1/2, z+3/4'
'-y+1/2, x+1/2, z+1/4'

loop_
_atom_site_type_symbol
_atom_site_label
_atom_site_fract_x
_atom_site_fract_y
_atom_site_fract_z
_atom_site_U_iso_or_equiv
_atom_site_adp_type
_atom_site_calc_flag
_atom_site_refinement_flags
_atom_site_occupancy
_atom_site_symmetry_multiplicity
C C1 1.0927(3) 0.8703(3) 0.07690(4) 0.0245(5) Uani d . 1 1
H H1A 1.2083 0.8472 0.0849 0.029 Uiso calc R 1 1
H H1B 1.0311 0.9671 0.0857 0.029 Uiso calc R 1 1
C C2 1.1272(3) 0.9311(3) 0.05053(4) 0.0261(5) Uani d . 1 1
H H2 1.1913 0.8313 0.0423 0.031 Uiso calc R 1 1
C C3 0.9461(3) 0.9583(4) 0.03717(4) 0.0342(6) Uani d . 1 1
H H3A 0.8808 1.0594 0.0445 0.041 Uiso calc R 1 1
H H3B 0.9699 0.9887 0.0202 0.041 Uiso calc R 1 1
C C4 0.8288(3) 0.7880(4) 0.03835(4) 0.0368(6) Uani d . 1 1
H H4A 0.8897 0.6905 0.0296 0.044 Uiso calc R 1 1
H H4B 0.7139 0.8118 0.0302 0.044 Uiso calc R 1 1
C C4A 0.7903(3) 0.7247(3) 0.06465(4) 0.0293(5) Uani d . 1 1
C C5 0.6931(4) 0.5403(4) 0.06370(4) 0.0413(6) Uani d . 1 1
H H5A 0.7621 0.4583 0.0533 0.050 Uiso calc R 1 1
H H5B 0.5739 0.5567 0.0564 0.050 Uiso calc R 1 1
C C6 0.6696(4) 0.4520(4) 0.08907(4) 0.0406(6) Uani d . 1 1
H H6A 0.5858 0.5240 0.0988 0.049 Uiso calc R 1 1
H H6B 0.6188 0.3307 0.0873 0.049 Uiso calc R 1 1
C C7 0.8502(3) 0.4407(3) 0.10176(4) 0.0300(5) Uani d . 1 1
C C8 0.9541(3) 0.6181(3) 0.10379(3) 0.0265(5) Uani d . 1 1
H H8 0.8789 0.7032 0.1132 0.032 Uiso calc R 1 1
C C8A 0.9762(3) 0.6979(3) 0.07764(4) 0.0234(5) Uani d . 1 1
H H8A 1.0423 0.6059 0.0682 0.028 Uiso calc R 1 1
C C9 1.2453(3) 1.0976(3) 0.04836(4) 0.0247(5) Uani d . 1 1
C C10 1.3641(3) 1.1046(3) 0.02623(4) 0.0286(5) Uani d . 1 1
C C11 0.6688(3) 0.8646(4) 0.07742(4) 0.0395(6) Uani d . 1 1
H H11A 0.5602 0.8834 0.0680 0.059 Uiso calc R 1 1
H H11B 0.7334 0.9778 0.0790 0.059 Uiso calc R 1 1
H H11C 0.6364 0.8205 0.0933 0.059 Uiso calc R 1 1
C C12 1.1327(3) 0.5938(3) 0.11736(4) 0.0354(6) Uani d . 1 1
H H12A 1.1111 0.5291 0.1323 0.053 Uiso calc R 1 1
H H12B 1.1839 0.7112 0.1210 0.053 Uiso calc R 1 1
H H12C 1.2161 0.5257 0.1074 0.053 Uiso calc R 1 1
C C13 1.2460(3) 1.2350(3) 0.06410(4) 0.0344(6) Uani d . 1 1
H H13A 1.3205 1.3355 0.0613 0.041 Uiso calc R 1 1
H H13B 1.1721 1.2308 0.0779 0.041 Uiso calc R 1 1
C C14 1.5954(4) 1.2590(4) 0.00496(4) 0.0429(7) Uani d . 1 1
H H14A 1.6742 1.1545 0.0051 0.064 Uiso calc R 1 1
H H14B 1.6673 1.3680 0.0062 0.064 Uiso calc R 1 1
H H14C 1.5271 1.2611 -0.0100 0.064 Uiso calc R 1 1
O O1 0.9105(2) 0.2973(2) 0.10919(3) 0.0385(4) Uani d . 1 1
O O2 1.3651(3) 0.9897(3) 0.01066(3) 0.0601(6) Uani d . 1 1
O O3 1.4716(2) 1.2492(2) 0.02541(3) 0.0393(5) Uani d . 1 1

loop_
_atom_site_aniso_label
_atom_site_aniso_U_11
_atom_site_aniso_U_22
_atom_site_aniso_U_33
_atom_site_aniso_U_12
_atom_site_aniso_U_13
_atom_site_aniso_U_23
C1 0.0237(12) 0.0234(12) 0.0265(10) -0.0016(9) -0.0015(9) -0.0006(9)
C2 0.0271(13) 0.0245(12) 0.0267(10) -0.0025(9) 0.0026(9) -0.0036(9)
C3 0.0344(14) 0.0428(15) 0.0254(10) -0.0081(11) -0.0019(10) 0.0071(10)
C4 0.0315(14) 0.0503(16) 0.0287(11) -0.0116(12) -0.0069(10) 0.0017(11)
C4A 0.0221(12) 0.0352(13) 0.0307(11) -0.0037(10) -0.0012(9) 0.0018(10)
C5 0.0332(15) 0.0448(16) 0.0459(14) -0.0175(12) -0.0064(11) 0.0034(12)
C6 0.0326(15) 0.0385(15) 0.0507(14) -0.0120(12) -0.0002(11) 0.0078(12)
C7 0.0321(13) 0.0284(13) 0.0297(10) -0.0008(11) 0.0103(9) 0.0010(10)
C8 0.0272(12) 0.0267(12) 0.0256(10) 0.0021(10) 0.0031(9) 0.0001(9)
C8A 0.0225(11) 0.0218(12) 0.0257(10) 0.0006(9) 0.0022(8) -0.0025(8)
C9 0.0242(12) 0.0223(12) 0.0275(10) 0.0004(10) 0.0007(8) 0.0010(9)
C10 0.0312(13) 0.0230(12) 0.0316(11) -0.0036(10) 0.0012(9) -0.0016(9)
C11 0.0239(13) 0.0462(16) 0.0483(14) 0.0076(12) 0.0026(11) 0.0121(12)
C12 0.0369(14) 0.0326(14) 0.0367(12) -0.0039(11) -0.0062(10) 0.0078(10)
C13 0.0333(13) 0.0310(13) 0.0389(12) -0.0066(11) 0.0098(10) -0.0038(11)
C14 0.0352(14) 0.0504(17) 0.0430(14) -0.0076(13) 0.0161(11) 0.0028(12)
O1 0.0422(11) 0.0254(10) 0.0479(9) -0.0015(8) 0.0084(8) 0.0057(7)
O2 0.0819(16) 0.0494(12) 0.0490(10) -0.0310(11) 0.0323(10) -0.0215(10)
O3 0.0392(10) 0.0375(10) 0.0411(9) -0.0152(8) 0.0162(7) -0.0061(7)

loop_
_atom_type_symbol
_atom_type_description
_atom_type_scat_dispersion_real
_atom_type_scat_dispersion_imag
_atom_type_scat_source
C C 0.0033 0.0016 'International Tables Vol C Tables 4.2.6.8 and 6.1.1.4'
H H 0.0000 0.0000 'International Tables Vol C Tables 4.2.6.8 and 6.1.1.4'
O O 0.0106 0.0060 'International Tables Vol C Tables 4.2.6.8 and 6.1.1.4'

loop_
_geom_angle_atom_site_label_1
_geom_angle_atom_site_label_2
_geom_angle_atom_site_label_3
_geom_angle
C8A C1 C2 111.03(17)
C8A C1 H1A 109.4
C2 C1 H1A 109.4
C8A C1 H1B 109.4
C2 C1 H1B 109.4
H1A C1 H1B 108.0
C9 C2 C3 110.93(19)
C9 C2 C1 114.00(17)
C3 C2 C1 110.20(18)
C9 C2 H2 107.1
C3 C2 H2 107.1
C1 C2 H2 107.1
C4 C3 C2 111.4(2)
C4 C3 H3A 109.4
C2 C3 H3A 109.4
C4 C3 H3B 109.4
C2 C3 H3B 109.4
H3A C3 H3B 108.0
C3 C4 C4A 113.09(18)
C3 C4 H4A 109.0
C4A C4 H4A 109.0
C3 C4 H4B 109.0
C4A C4 H4B 109.0
H4A C4 H4B 107.8
C11 C4A C5 109.7(2)
C11 C4A C4 109.4(2)
C5 C4A C4 108.70(19)
C11 C4A C8A 112.85(18)
C5 C4A C8A 108.26(19)
C4 C4A C8A 107.80(18)
C4A C5 C6 113.1(2)
C4A C5 H5A 109.0
C6 C5 H5A 109.0
C4A C5 H5B 109.0
C6 C5 H5B 109.0
H5A C5 H5B 107.8
C7 C6 C5 110.0(2)
C7 C6 H6A 109.7
C5 C6 H6A 109.7
C7 C6 H6B 109.7
C5 C6 H6B 109.7
H6A C6 H6B 108.2
O1 C7 C6 121.8(2)
O1 C7 C8 122.6(2)
C6 C7 C8 115.6(2)
C7 C8 C12 111.72(19)
C7 C8 C8A 107.99(17)
C12 C8 C8A 113.89(18)
C7 C8 H8 107.7
C12 C8 H8 107.7
C8A C8 H8 107.7
C1 C8A C4A 112.01(17)
C1 C8A C8 113.25(17)
C4A C8A C8 112.22(17)
C1 C8A H8A 106.2
C4A C8A H8A 106.2
C8 C8A H8A 106.2
C13 C9 C10 119.9(2)
C13 C9 C2 124.7(2)
C10 C9 C2 115.42(18)
O2 C10 O3 122.4(2)
O2 C10 C9 123.8(2)
O3 C10 C9 113.80(18)
C4A C11 H11A 109.5
C4A C11 H11B 109.5
H11A C11 H11B 109.5
C4A C11 H11C 109.5
H11A C11 H11C 109.5
H11B C11 H11C 109.5
C8 C12 H12A 109.5
C8 C12 H12B 109.5
H12A C12 H12B 109.5
C8 C12 H12C 109.5
H12A C12 H12C 109.5
H12B C12 H12C 109.5
C9 C13 H13A 120.0
C9 C13 H13B 120.0
H13A C13 H13B 120.0
O3 C14 H14A 109.5
O3 C14 H14B 109.5
H14A C14 H14B 109.5
O3 C14 H14C 109.5
H14A C14 H14C 109.5
H14B C14 H14C 109.5
C10 O3 C14 116.22(19)

loop_
_geom_bond_atom_site_label_1
_geom_bond_atom_site_label_2
_geom_bond_distance
C1 C8A 1.527(3)
C1 C2 1.532(3)
C1 H1A 0.9700
C1 H1B 0.9700
C2 C9 1.502(3)
C2 C3 1.529(3)
C2 H2 0.9800
C3 C4 1.519(3)
C3 H3A 0.9700
C3 H3B 0.9700
C4 C4A 1.539(3)
C4 H4A 0.9700
C4 H4B 0.9700
C4A C11 1.529(3)
C4A C5 1.530(3)
C4A C8A 1.551(3)
C5 C6 1.542(3)
C5 H5A 0.9700
C5 H5B 0.9700
C6 C7 1.498(3)
C6 H6A 0.9700
C6 H6B 0.9700
C7 O1 1.211(3)
C7 C8 1.512(3)
C8 C12 1.517(3)
C8 C8A 1.555(3)
C8 H8 0.9800
C8A H8A 0.9800
C9 C13 1.326(3)
C9 C10 1.493(3)
C10 O2 1.199(3)
C10 O3 1.322(3)
C11 H11A 0.9600
C11 H11B 0.9600
C11 H11C 0.9600
C12 H12A 0.9600
C12 H12B 0.9600
C12 H12C 0.9600
C13 H13A 0.9300
C13 H13B 0.9300
C14 O3 1.443(3)
C14 H14A 0.9600
C14 H14B 0.9600
C14 H14C 0.9600

loop_
_geom_hbond_atom_site_label_D
_geom_hbond_atom_site_label_H
_geom_hbond_atom_site_label_A
_geom_hbond_site_symmetry_A
_geom_hbond_distance_DH
_geom_hbond_distance_HA
_geom_hbond_distance_DA
_geom_hbond_angle_DHA
_geom_hbond_publ_flag
C14 H14B O2 6_655 0.96 2.54 3.113(3) 118 yes

loop_
_cod_related_entry_id
_cod_related_entry_database
_cod_related_entry_code
1 ChemSpider 30657954
